data_7208496
loop_
_publ_author_name
'Dai, Ming'
'Yan, Wen-Yan'
'Ren, Zhi-Gang'
'Wang, Hui-Fang'
'Gong, Wei-Jie'
'Li, Fu-Ling'
'Zhao, Xin'
'Li, Hong-Xi'
'Lang, Jian-Ping'

_publ_section_title
;
 Zinc(ii) coordination polymers of tetrakis(4-pyridyl)cyclobutane and
 various dicarboxylates: Syntheses, structures and luminescent properties
;
_journal_issue 19
_journal_name_full CrystEngComm
_journal_page_first 6230
_journal_paper_doi 10.1039/c2ce25482d
_journal_volume 14
_journal_year 2012
_chemical_absolute_configuration unk
_chemical_formula_moiety 'C42 H30 N4 O13 Zn2'
_chemical_formula_sum 'C42 H30 N4 O13 Zn2'
_chemical_formula_weight 929.49
_chemical_name_systematic
;
?
;
_space_group_IT_number 18
_symmetry_cell_setting orthorhombic
_symmetry_space_group_name_Hall 'P 2 2ab'
_symmetry_space_group_name_H-M 'P 21 21 2'
_atom_sites_solution_hydrogens geom
_atom_sites_solution_primary direct
_atom_sites_solution_secondary difmap
_audit_creation_method SHELXL-97
_cell_angle_alpha 90.00
_cell_angle_beta 90.00
_cell_angle_gamma 90.00
_cell_formula_units_Z 4
_cell_length_a 21.739(4)
_cell_length_b 23.577(5)
_cell_length_c 7.4591(15)
_cell_measurement_reflns_used 14119
_cell_measurement_temperature 293.1500
_cell_measurement_theta_max 25.3491
_cell_measurement_theta_min 3.0132
_cell_volume 3823.1(13)
_computing_cell_refinement 'CrystalClear, Ver. 1.30 (Rigaku/MSC, 2001)'
_computing_data_collection 'CrystalClear, Ver. 1.30 (Rigaku/MSC, 2001)'
_computing_data_reduction 'CrystalStructure, Ver. 3.60 (Rigaku/MSC, 2004)'
_computing_molecular_graphics 'SHELXL-97 (Sheldrick, 1997)'
_computing_publication_material 'SHELXL-97 (Sheldrick, 1997)'
_computing_structure_refinement 'SHELXL-97 (Sheldrick, 1997)'
_computing_structure_solution 'SHELXS-97 (Sheldrick, 1990)'
_diffrn_ambient_temperature 293.1500
_diffrn_measured_fraction_theta_full 0.997
_diffrn_measured_fraction_theta_max 0.997
_diffrn_measurement_device_type 'Rigaku Mercury'
_diffrn_measurement_method \w
_diffrn_radiation_monochromator graphite
_diffrn_radiation_source 'fine-focus sealed tube'
_diffrn_radiation_type MoK\a
_diffrn_radiation_wavelength 0.71073
_diffrn_reflns_av_R_equivalents 0.0572
_diffrn_reflns_av_sigmaI/netI 0.0435
_diffrn_reflns_limit_h_max 26
_diffrn_reflns_limit_h_min -23
_diffrn_reflns_limit_k_max 26
_diffrn_reflns_limit_k_min -28
_diffrn_reflns_limit_l_max 8
_diffrn_reflns_limit_l_min -8
_diffrn_reflns_number 37330
_diffrn_reflns_theta_full 25.36
_diffrn_reflns_theta_max 25.36
_diffrn_reflns_theta_min 3.01
_diffrn_standards_decay_% 0
_diffrn_standards_interval_count 0
_diffrn_standards_interval_time 0
_diffrn_standards_number 0
_exptl_absorpt_coefficient_mu 1.331
_exptl_absorpt_correction_T_max 0.9364
_exptl_absorpt_correction_T_min 0.5558
_exptl_absorpt_correction_type multi-scan
_exptl_absorpt_process_details 'Jacobson, R. (1998) Private communication to Rigaku Corp.'
_exptl_crystal_colour Colorless
_exptl_crystal_density_diffrn 1.611
_exptl_crystal_density_method 'not measured'
_exptl_crystal_description Platelet
_exptl_crystal_F_000 1888
_exptl_crystal_size_max 0.50
_exptl_crystal_size_mid 0.40
_exptl_crystal_size_min 0.05
_refine_diff_density_max 0.603
_refine_diff_density_min -0.366
_refine_diff_density_rms 0.064
_refine_ls_abs_structure_details 'Flack H D (1983), Acta Cryst. A39, 876-881'
_refine_ls_abs_structure_Flack 0.380(13)
_refine_ls_extinction_method none
_refine_ls_goodness_of_fit_ref 1.017
_refine_ls_hydrogen_treatment constr
_refine_ls_matrix_type full
_refine_ls_number_parameters 546
_refine_ls_number_reflns 6988
_refine_ls_number_restraints 0
_refine_ls_restrained_S_all 1.017
_refine_ls_R_factor_all 0.0506
_refine_ls_R_factor_gt 0.0423
_refine_ls_shift/su_max 0.003
_refine_ls_shift/su_mean 0.000
_refine_ls_structure_factor_coef Fsqd
_refine_ls_weighting_details 'calc w=1/[\s^2^(Fo^2^)+(0.0534P)^2^+0.0000P] where P=(Fo^2^+2Fc^2^)/3'
_refine_ls_weighting_scheme calc
_refine_ls_wR_factor_gt 0.0966
_refine_ls_wR_factor_ref 0.1019
_reflns_number_gt 6291
_reflns_number_total 6988
_reflns_threshold_expression >2sigma(I)
_cod_data_source_file c2ce25482d.txt
_cod_data_source_block 4
_cod_depositor_comments
;
The following automatic conversions were performed:

'_symmetry_cell_setting' value 'Orthorhombic' changed to
'orthorhombic' according to
/home/saulius/struct/CIF-dictionaries/cif_core.dic dictionary named
'cif_core.dic' version 2.4.1 from
2010-06-29.

'_exptl_absorpt_correction_type' value 'Multi-scan'
changed to 'multi-scan' according to
/home/saulius/struct/CIF-dictionaries/cif_core.dic dictionary named
'cif_core.dic' version 2.4.1 from 2010-06-29.

Automatic conversion script
Id: cif_fix_values 1891 2012-01-12 08:04:46Z andrius 
;
_cod_original_sg_symbol_H-M P21212
_cod_database_code 7208496

loop_
_symmetry_equiv_pos_as_xyz
'x, y, z'
'-x, -y, z'
'x+1/2, -y+1/2, -z'
'-x+1/2, y+1/2, -z'

loop_
_atom_site_label
_atom_site_type_symbol
_atom_site_fract_x
_atom_site_fract_y
_atom_site_fract_z
_atom_site_U_iso_or_equiv
_atom_site_adp_type
_atom_site_occupancy
_atom_site_symmetry_multiplicity
_atom_site_calc_flag
_atom_site_refinement_flags
Zn1 Zn 0.0000 0.0000 -1.07403(9) 0.02893(16) Uani 1 2 d S
Zn2 Zn -0.5000 0.0000 -1.07321(9) 0.03250(17) Uani 1 2 d S
Zn3 Zn -0.19011(2) -0.212945(19) -1.83185(7) 0.02791(12) Uani 1 1 d .
O6 O -0.07210(13) -0.21849(13) -1.9009(4) 0.0357(7) Uani 1 1 d .
O5 O -0.12251(12) -0.19248(12) -1.6600(4) 0.0325(7) Uani 1 1 d .
O7 O -0.27428(12) -0.21185(14) -1.7321(4) 0.0360(7) Uani 1 1 d .
O8 O -0.24976(16) -0.15434(17) -1.5112(6) 0.0690(12) Uani 1 1 d .
O11 O -0.50529(17) -0.07245(17) -1.2129(5) 0.0622(8) Uani 1 1 d .
O3 O 0.15949(15) -0.24392(16) -1.8284(6) 0.0552(9) Uani 1 1 d .
O4 O 0.20626(13) -0.18981(15) -1.6245(5) 0.0508(9) Uani 1 1 d .
O9 O -0.49122(16) -0.24916(17) -1.8668(5) 0.0623(11) Uani 1 1 d .
O1 O -0.00958(14) -0.07010(13) -1.2124(4) 0.0400(8) Uani 1 1 d .
O2 O 0.09003(17) -0.05976(19) -1.2538(5) 0.0676(13) Uani 1 1 d .
O12 O -0.40999(17) -0.04521(18) -1.2125(6) 0.0622(8) Uani 1 1 d .
N1 N -0.07050(15) -0.00077(16) -0.8894(4) 0.0306(8) Uani 1 1 d .
N2 N -0.19906(16) -0.14888(14) -0.0123(5) 0.0290(8) Uani 1 1 d .
N3 N -0.30940(16) 0.20117(13) -0.1416(5) 0.0325(8) Uani 1 1 d .
N4 N -0.43413(17) 0.01884(17) -0.8806(5) 0.0381(10) Uani 1 1 d .
C2 C 0.09722(19) -0.18785(19) -1.6352(6) 0.0324(10) Uani 1 1 d .
C3 C 0.15704(19) -0.2103(2) -1.7069(6) 0.0362(10) Uani 1 1 d .
C4 C -0.3729(2) -0.13614(19) -1.4280(7) 0.0351(10) Uani 1 1 d .
H4A H -0.3428 -0.1193 -1.3570 0.042 Uiso 1 1 calc R
C5 C -0.4342(2) -0.1242(2) -1.3957(6) 0.0370(11) Uani 1 1 d .
C6 C -0.4509(2) -0.0782(2) -1.2627(7) 0.0421(12) Uani 1 1 d .
C7 C -0.27526(19) 0.03966(17) -0.5447(6) 0.0277(9) Uani 1 1 d .
H7A H -0.2548 0.0757 -0.5713 0.033 Uiso 1 1 calc R
C8 C -0.33118(19) 0.03292(17) -0.6617(6) 0.0306(9) Uani 1 1 d .
C9 C -0.3575(3) -0.0188(2) -0.6888(9) 0.0622(17) Uani 1 1 d .
H9A H -0.3411 -0.0507 -0.6329 0.075 Uiso 1 1 calc R
C10 C -0.17189(17) -0.00560(17) -0.6600(6) 0.0281(8) Uani 1 1 d .
C11 C -0.3587(2) 0.0781(2) -0.7442(7) 0.0448(12) Uani 1 1 d .
H11A H -0.3432 0.1144 -0.7268 0.054 Uiso 1 1 calc R
C13 C -0.2448(2) 0.12024(15) -0.1704(6) 0.0313(9) Uani 1 1 d .
H13A H -0.2063 0.1040 -0.1539 0.038 Uiso 1 1 calc R
C14 C 0.0409(2) -0.0833(2) -1.2881(6) 0.0357(10) Uani 1 1 d .
C15 C 0.03996(19) -0.12884(19) -1.4288(6) 0.0317(9) Uani 1 1 d .
C16 C -0.1364(2) -0.05258(19) -0.6934(7) 0.0395(11) Uani 1 1 d .
H16A H -0.1459 -0.0870 -0.6392 0.047 Uiso 1 1 calc R
C17 C 0.09570(19) -0.14970(19) -1.4930(6) 0.0323(10) Uani 1 1 d .
H17A H 0.1323 -0.1380 -1.4401 0.039 Uiso 1 1 calc R
C18 C -0.21338(18) -0.05002(17) -0.2155(5) 0.0264(9) Uani 1 1 d .
C19 C -0.28316(17) 0.03255(15) -0.3356(6) 0.0238(8) Uani 1 1 d .
H19A H -0.3168 0.0064 -0.3074 0.029 Uiso 1 1 calc R
C20 C -0.1580(2) -0.07948(19) -0.2123(6) 0.0347(11) Uani 1 1 d .
H20A H -0.1245 -0.0661 -0.2770 0.042 Uiso 1 1 calc R
C21 C -0.2548(2) 0.17549(17) -0.1216(6) 0.0351(10) Uani 1 1 d .
H21A H -0.2224 0.1960 -0.0727 0.042 Uiso 1 1 calc R
C22 C -0.34968(19) 0.11360(18) -0.2510(7) 0.0355(10) Uani 1 1 d .
H22A H -0.3837 0.0928 -0.2886 0.043 Uiso 1 1 calc R
C23 C -0.4792(2) -0.1510(2) -1.4966(6) 0.0353(11) Uani 1 1 d .
H23A H -0.5206 -0.1440 -1.4737 0.042 Uiso 1 1 calc R
C24 C -0.5119(2) -0.2162(2) -1.7393(7) 0.0410(11) Uani 1 1 d .
C25 C -0.07254(19) -0.20025(17) -1.7450(6) 0.0289(10) Uani 1 1 d .
C26 C -0.22019(16) 0.00181(17) -0.3310(5) 0.0247(8) Uani 1 1 d .
H26A H -0.1869 0.0288 -0.3074 0.030 Uiso 1 1 calc R
C27 C -0.4624(2) -0.18861(19) -1.6323(6) 0.0343(10) Uani 1 1 d .
C28 C -0.0870(2) -0.0487(2) -0.8064(7) 0.0410(12) Uani 1 1 d .
H28A H -0.0636 -0.0812 -0.8266 0.049 Uiso 1 1 calc R
C29 C -0.29214(19) 0.08851(17) -0.2443(6) 0.0273(9) Uani 1 1 d .
C30 C -0.1042(2) 0.0449(2) -0.8542(8) 0.0447(12) Uani 1 1 d .
H30A H -0.0934 0.0790 -0.9083 0.054 Uiso 1 1 calc R
C31 C -0.40084(18) -0.19899(18) -1.6662(6) 0.0324(9) Uani 1 1 d .
H31A H -0.3896 -0.2237 -1.7577 0.039 Uiso 1 1 calc R
C32 C -0.01343(17) -0.18432(16) -1.6524(6) 0.0276(9) Uani 1 1 d .
C34 C -0.4091(2) 0.0701(2) -0.8527(7) 0.0425(11) Uani 1 1 d .
H34A H -0.4264 0.1015 -0.9089 0.051 Uiso 1 1 calc R
C35 C -0.1542(2) 0.04431(19) -0.7424(7) 0.0433(12) Uani 1 1 d .
H35A H -0.1762 0.0775 -0.7218 0.052 Uiso 1 1 calc R
C36 C -0.2521(2) -0.11993(19) -0.0143(6) 0.0388(10) Uani 1 1 d .
H36A H -0.2850 -0.1337 0.0522 0.047 Uiso 1 1 calc R
C37 C -0.4081(3) -0.0244(2) -0.7980(9) 0.0627(17) Uani 1 1 d .
H37A H -0.4248 -0.0604 -0.8143 0.075 Uiso 1 1 calc R
C38 C -0.28800(19) -0.18019(18) -1.6014(6) 0.0330(10) Uani 1 1 d .
C40 C 0.04248(19) -0.20410(18) -1.7157(6) 0.0306(10) Uani 1 1 d .
H40A H 0.0433 -0.2286 -1.8134 0.037 Uiso 1 1 calc R
C41 C -0.01435(19) -0.14759(18) -1.5046(6) 0.0297(10) Uani 1 1 d .
H41A H -0.0518 -0.1358 -1.4572 0.036 Uiso 1 1 calc R
C44 C -0.1531(2) -0.12831(19) -0.1133(6) 0.0357(11) Uani 1 1 d .
H44A H -0.1161 -0.1481 -0.1162 0.043 Uiso 1 1 calc R
C45 C -0.22724(18) -0.00894(17) -0.5389(5) 0.0277(9) Uani 1 1 d .
H45A H -0.2482 -0.0452 -0.5580 0.033 Uiso 1 1 calc R
C46 C -0.35609(19) 0.16961(18) -0.2015(7) 0.0389(12) Uani 1 1 d .
H46A H -0.3948 0.1862 -0.2103 0.047 Uiso 1 1 calc R
C47 C -0.35562(18) -0.17243(18) -1.5628(6) 0.0302(9) Uani 1 1 d .
C48 C -0.2599(2) -0.07057(19) -0.1105(6) 0.0375(11) Uani 1 1 d .
H48A H -0.2970 -0.0511 -0.1041 0.045 Uiso 1 1 calc R
O10 O -0.56617(14) -0.20765(17) -1.7124(6) 0.0612(11) Uani 1 1 d .
O13 O 0.30856(16) -0.24648(17) -1.6838(7) 0.0683(11) Uani 1 1 d .
HW2 H 0.3424 -0.2291 -1.7001 0.082 Uiso 1 1 d R
HW4 H 0.3116 -0.2688 -1.5948 0.082 Uiso 1 1 d R

loop_
_atom_site_aniso_label
_atom_site_aniso_U_11
_atom_site_aniso_U_22
_atom_site_aniso_U_33
_atom_site_aniso_U_23
_atom_site_aniso_U_13
_atom_site_aniso_U_12
Zn1 0.0275(3) 0.0338(4) 0.0255(3) 0.000 0.000 -0.0007(3)
Zn2 0.0307(4) 0.0426(4) 0.0242(3) 0.000 0.000 -0.0002(3)
Zn3 0.0235(2) 0.0251(2) 0.0352(3) 0.0023(2) -0.0005(2) -0.00070(19)
O6 0.0300(15) 0.0419(17) 0.0352(17) -0.0099(15) 0.0017(13) -0.0011(14)
O5 0.0216(14) 0.0391(16) 0.0369(16) -0.0067(15) 0.0035(14) 0.0010(12)
O7 0.0276(15) 0.0402(16) 0.0403(17) -0.0056(16) 0.0045(13) 0.0017(14)
O8 0.0255(18) 0.084(3) 0.098(3) -0.051(2) 0.007(2) -0.004(2)
O11 0.0416(14) 0.0737(17) 0.0714(19) -0.0340(15) 0.0101(14) 0.0026(14)
O3 0.0332(17) 0.071(2) 0.062(2) -0.021(2) 0.0121(18) 0.0026(17)
O4 0.0230(16) 0.062(2) 0.067(3) -0.0161(19) -0.0019(15) 0.0014(15)
O9 0.0344(18) 0.093(3) 0.060(2) -0.035(2) -0.0017(18) 0.0000(19)
O1 0.0277(16) 0.0477(18) 0.0446(19) -0.0148(15) 0.0028(14) -0.0014(14)
O2 0.041(2) 0.093(3) 0.068(3) -0.044(2) 0.0102(19) -0.029(2)
O12 0.0416(14) 0.0737(17) 0.0714(19) -0.0340(15) 0.0101(14) 0.0026(14)
N1 0.0298(18) 0.0356(19) 0.0265(19) -0.0036(18) 0.0024(14) 0.0014(17)
N2 0.0244(19) 0.0308(18) 0.0318(19) 0.0041(15) 0.0001(15) 0.0001(15)
N3 0.0282(17) 0.0283(17) 0.041(2) -0.0037(16) -0.0013(17) 0.0010(15)
N4 0.030(2) 0.052(2) 0.032(2) 0.0011(18) -0.0056(16) -0.0007(17)
C2 0.023(2) 0.039(2) 0.035(3) -0.001(2) -0.0004(19) 0.0048(18)
C3 0.029(2) 0.041(2) 0.039(3) -0.003(2) 0.010(2) 0.004(2)
C4 0.029(2) 0.042(3) 0.034(2) -0.002(2) -0.002(2) 0.000(2)
C5 0.033(2) 0.045(3) 0.033(3) -0.003(2) 0.0082(19) 0.002(2)
C6 0.034(3) 0.055(3) 0.037(3) -0.007(2) 0.005(2) 0.005(2)
C7 0.031(2) 0.026(2) 0.026(2) -0.0018(18) 0.0010(18) 0.0006(17)
C8 0.033(2) 0.032(2) 0.026(2) 0.004(2) 0.000(2) -0.0006(17)
C9 0.069(4) 0.042(3) 0.075(4) 0.019(3) -0.041(4) -0.010(3)
C10 0.029(2) 0.031(2) 0.0238(19) -0.002(2) 0.0007(17) 0.0002(17)
C11 0.043(3) 0.032(2) 0.060(3) 0.003(2) -0.010(3) 0.000(2)
C13 0.031(2) 0.0271(19) 0.035(2) 0.0010(19) -0.008(2) 0.0052(18)
C14 0.031(2) 0.041(2) 0.035(3) -0.008(2) 0.002(2) -0.001(2)
C15 0.027(2) 0.039(2) 0.029(2) -0.003(2) 0.005(2) 0.0001(19)
C16 0.051(3) 0.028(2) 0.039(3) 0.007(2) 0.008(2) 0.004(2)
C17 0.020(2) 0.042(2) 0.035(2) -0.001(2) -0.0040(18) -0.0012(19)
C18 0.024(2) 0.027(2) 0.028(2) -0.0034(17) -0.0025(17) 0.0011(16)
C19 0.0212(18) 0.0251(19) 0.025(2) 0.0019(19) 0.0011(18) -0.0033(15)
C20 0.024(2) 0.041(2) 0.039(3) 0.008(2) 0.0064(19) 0.0019(19)
C21 0.032(2) 0.030(2) 0.043(3) -0.0013(19) -0.009(2) -0.0026(19)
C22 0.024(2) 0.029(2) 0.053(3) -0.005(2) 0.001(2) 0.0008(18)
C23 0.022(2) 0.048(3) 0.036(3) -0.002(2) 0.0041(18) 0.004(2)
C24 0.032(3) 0.044(3) 0.046(3) -0.001(2) -0.004(2) -0.007(2)
C25 0.026(2) 0.027(2) 0.034(2) -0.0007(19) 0.0059(19) 0.0031(17)
C26 0.0195(17) 0.0251(18) 0.030(2) -0.003(2) 0.0004(17) 0.0014(16)
C27 0.025(2) 0.042(2) 0.036(3) -0.002(2) -0.0009(19) -0.0029(19)
C28 0.045(3) 0.036(2) 0.042(3) 0.007(2) 0.013(2) 0.008(2)
C29 0.029(2) 0.026(2) 0.027(2) 0.0023(18) 0.0054(17) -0.0001(17)
C30 0.047(3) 0.036(2) 0.051(3) 0.006(2) 0.018(3) 0.002(2)
C31 0.026(2) 0.039(2) 0.032(2) -0.006(2) 0.003(2) 0.0028(18)
C32 0.0194(19) 0.0280(19) 0.035(2) -0.003(2) -0.0013(18) 0.0013(15)
C34 0.036(3) 0.043(3) 0.048(3) 0.006(2) -0.011(2) 0.011(2)
C35 0.050(3) 0.029(2) 0.051(3) -0.004(2) 0.021(2) 0.007(2)
C36 0.025(2) 0.048(3) 0.043(2) 0.015(2) 0.005(2) 0.007(2)
C37 0.072(4) 0.041(3) 0.075(4) 0.016(3) -0.038(4) -0.015(3)
C38 0.026(2) 0.033(2) 0.040(3) -0.002(2) 0.0039(19) 0.0024(19)
C40 0.030(2) 0.030(2) 0.032(2) -0.0024(19) 0.0027(18) -0.0008(18)
C41 0.022(2) 0.033(2) 0.034(2) -0.0037(19) -0.0018(17) 0.0005(17)
C44 0.030(2) 0.037(2) 0.040(3) 0.007(2) 0.0035(19) 0.0073(19)
C45 0.027(2) 0.025(2) 0.031(2) -0.0020(18) 0.0004(17) 0.0010(17)
C46 0.022(2) 0.031(2) 0.064(3) -0.007(2) 0.000(2) 0.0044(17)
C47 0.024(2) 0.034(2) 0.032(2) 0.001(2) 0.0012(19) -0.0010(17)
C48 0.026(2) 0.041(2) 0.046(3) 0.008(2) 0.003(2) 0.009(2)
O10 0.0241(17) 0.076(3) 0.084(3) -0.028(2) -0.0009(18) -0.0072(17)
O13 0.0324(17) 0.070(2) 0.103(3) 0.013(3) 0.008(2) 0.0078(18)

loop_
_atom_type_symbol
_atom_type_description
_atom_type_scat_dispersion_real
_atom_type_scat_dispersion_imag
_atom_type_scat_source
C C 0.0033 0.0016 'International Tables Vol C Tables 4.2.6.8 and 6.1.1.4'
H H 0.0000 0.0000 'International Tables Vol C Tables 4.2.6.8 and 6.1.1.4'
N N 0.0061 0.0033 'International Tables Vol C Tables 4.2.6.8 and 6.1.1.4'
O O 0.0106 0.0060 'International Tables Vol C Tables 4.2.6.8 and 6.1.1.4'
Zn Zn 0.2839 1.4301 'International Tables Vol C Tables 4.2.6.8 and 6.1.1.4'

loop_
_geom_angle_atom_site_label_1
_geom_angle_atom_site_label_2
_geom_angle_atom_site_label_3
_geom_angle
_geom_angle_site_symmetry_1
_geom_angle_site_symmetry_3
O1 Zn1 O1 116.4(2) . 2
O1 Zn1 N1 116.01(14) . 2
O1 Zn1 N1 105.40(14) 2 2
O1 Zn1 N1 105.40(14) . .
O1 Zn1 N1 116.01(14) 2 .
N1 Zn1 N1 96.14(19) 2 .
O11 Zn2 O11 117.3(3) . 2_455
O11 Zn2 N4 97.92(16) . 2_455
O11 Zn2 N4 125.57(16) 2_455 2_455
O11 Zn2 N4 125.57(16) . .
O11 Zn2 N4 97.92(16) 2_455 .
N4 Zn2 N4 92.4(2) 2_455 .
O11 Zn2 O12 95.97(16) . 2_455
O11 Zn2 O12 57.07(14) 2_455 2_455
N4 Zn2 O12 80.58(14) 2_455 2_455
N4 Zn2 O12 138.46(15) . 2_455
O11 Zn2 O12 57.07(14) . .
O11 Zn2 O12 95.97(16) 2_455 .
N4 Zn2 O12 138.46(15) 2_455 .
N4 Zn2 O12 80.58(14) . .
O12 Zn2 O12 130.0(2) 2_455 .
O11 Zn2 C6 28.61(15) . .
O11 Zn2 C6 107.63(17) 2_455 .
N4 Zn2 C6 121.09(16) 2_455 .
N4 Zn2 C6 104.40(15) . .
O12 Zn2 C6 114.29(16) 2_455 .
O12 Zn2 C6 28.51(14) . .
O11 Zn2 C6 107.63(17) . 2_455
O11 Zn2 C6 28.61(15) 2_455 2_455
N4 Zn2 C6 104.40(15) 2_455 2_455
N4 Zn2 C6 121.09(16) . 2_455
O12 Zn2 C6 28.51(14) 2_455 2_455
O12 Zn2 C6 114.29(16) . 2_455
C6 Zn2 C6 112.9(2) . 2_455
O7 Zn3 O5 115.72(13) . .
O7 Zn3 N2 98.69(13) . 1_553
O5 Zn3 N2 108.32(13) . 1_553
O7 Zn3 N3 92.57(14) . 4_443
O5 Zn3 N3 107.75(13) . 4_443
N2 Zn3 N3 132.43(14) 1_553 4_443
O7 Zn3 O6 169.02(11) . .
O5 Zn3 O6 54.63(11) . .
N2 Zn3 O6 90.03(12) 1_553 .
N3 Zn3 O6 86.35(12) 4_443 .
C25 O6 Zn3 77.9(2) . .
C25 O5 Zn3 105.8(3) . .
C38 O7 Zn3 121.1(3) . .
C6 O11 Zn2 101.1(3) . .
C14 O1 Zn1 110.4(3) . .
C6 O12 Zn2 80.2(3) . .
C30 N1 C28 116.5(4) . .
C30 N1 Zn1 122.4(3) . .
C28 N1 Zn1 121.1(3) . .
C36 N2 C44 116.8(4) . .
C36 N2 Zn3 117.9(3) . 1_557
C44 N2 Zn3 124.7(3) . 1_557
C46 N3 C21 117.3(3) . .
C46 N3 Zn3 121.2(3) . 4_453
C21 N3 Zn3 117.7(3) . 4_453
C37 N4 C34 116.7(4) . .
C37 N4 Zn2 117.0(3) . .
C34 N4 Zn2 125.5(3) . .
C40 C2 C17 119.2(4) . .
C40 C2 C3 119.4(4) . .
C17 C2 C3 121.3(4) . .
O3 C3 O4 123.6(4) . .
O3 C3 C2 122.5(4) . .
O4 C3 C2 113.9(4) . .
C47 C4 C5 121.2(4) . .
C47 C4 H4A 119.4 . .
C5 C4 H4A 119.4 . .
C4 C5 C23 119.4(4) . .
C4 C5 C6 119.4(4) . .
C23 C5 C6 120.9(4) . .
O12 C6 O11 121.5(5) . .
O12 C6 C5 118.4(4) . .
O11 C6 C5 120.0(4) . .
O12 C6 Zn2 71.3(3) . .
O11 C6 Zn2 50.3(2) . .
C5 C6 Zn2 168.2(3) . .
C8 C7 C45 118.8(3) . .
C8 C7 C19 118.3(4) . .
C45 C7 C19 88.1(3) . .
C8 C7 H7A 110.0 . .
C45 C7 H7A 110.0 . .
C19 C7 H7A 110.0 . .
C9 C8 C11 116.5(4) . .
C9 C8 C7 121.4(4) . .
C11 C8 C7 122.1(4) . .
C8 C9 C37 120.7(5) . .
C8 C9 H9A 119.7 . .
C37 C9 H9A 119.7 . .
C16 C10 C35 116.7(4) . .
C16 C10 C45 121.0(4) . .
C35 C10 C45 122.2(4) . .
C8 C11 C34 120.4(4) . .
C8 C11 H11A 119.8 . .
C34 C11 H11A 119.8 . .
C21 C13 C29 120.1(4) . .
C21 C13 H13A 119.9 . .
C29 C13 H13A 119.9 . .
O2 C14 O1 123.0(4) . .
O2 C14 C15 118.7(4) . .
O1 C14 C15 118.3(4) . .
C41 C15 C17 119.4(4) . .
C41 C15 C14 121.8(4) . .
C17 C15 C14 118.7(4) . .
C28 C16 C10 120.0(4) . .
C28 C16 H16A 120.0 . .
C10 C16 H16A 120.0 . .
C15 C17 C2 120.7(4) . .
C15 C17 H17A 119.6 . .
C2 C17 H17A 119.6 . .
C48 C18 C20 116.9(4) . .
C48 C18 C26 122.9(4) . .
C20 C18 C26 120.1(4) . .
C29 C19 C26 121.1(3) . .
C29 C19 C7 111.7(3) . .
C26 C19 C7 88.6(3) . .
C29 C19 H19A 111.1 . .
C26 C19 H19A 111.1 . .
C7 C19 H19A 111.1 . .
C44 C20 C18 119.8(4) . .
C44 C20 H20A 120.1 . .
C18 C20 H20A 120.1 . .
N3 C21 C13 122.7(4) . .
N3 C21 H21A 118.7 . .
C13 C21 H21A 118.7 . .
C46 C22 C29 119.4(4) . .
C46 C22 H22A 120.3 . .
C29 C22 H22A 120.3 . .
C5 C23 C27 120.0(4) . .
C5 C23 H23A 120.0 . .
C27 C23 H23A 120.0 . .
O10 C24 O9 123.6(4) . .
O10 C24 C27 122.8(5) . .
O9 C24 C27 113.6(4) . .
O6 C25 O5 121.6(4) . .
O6 C25 C32 120.7(4) . .
O5 C25 C32 117.7(4) . .
C18 C26 C19 118.7(3) . .
C18 C26 C45 116.2(3) . .
C19 C26 C45 88.1(3) . .
C18 C26 H26A 110.6 . .
C19 C26 H26A 110.6 . .
C45 C26 H26A 110.6 . .
C31 C27 C23 119.9(4) . .
C31 C27 C24 121.6(4) . .
C23 C27 C24 118.5(4) . .
N1 C28 C16 123.5(4) . .
N1 C28 H28A 118.3 . .
C16 C28 H28A 118.3 . .
C22 C29 C13 117.0(4) . .
C22 C29 C19 118.5(4) . .
C13 C29 C19 124.0(4) . .
N1 C30 C35 123.3(4) . .
N1 C30 H30A 118.3 . .
C35 C30 H30A 118.3 . .
C27 C31 C47 120.0(4) . .
C27 C31 H31A 120.0 . .
C47 C31 H31A 120.0 . .
C40 C32 C41 119.2(4) . .
C40 C32 C25 120.6(4) . .
C41 C32 C25 120.2(3) . .
N4 C34 C11 122.5(4) . .
N4 C34 H34A 118.7 . .
C11 C34 H34A 118.7 . .
C30 C35 C10 120.0(4) . .
C30 C35 H35A 120.0 . .
C10 C35 H35A 120.0 . .
N2 C36 C48 122.8(4) . .
N2 C36 H36A 118.6 . .
C48 C36 H36A 118.6 . .
N4 C37 C9 123.0(5) . .
N4 C37 H37A 118.5 . .
C9 C37 H37A 118.5 . .
O8 C38 O7 123.7(4) . .
O8 C38 C47 119.6(4) . .
O7 C38 C47 116.7(4) . .
C32 C40 C2 120.8(4) . .
C32 C40 H40A 119.6 . .
C2 C40 H40A 119.6 . .
C15 C41 C32 120.5(4) . .
C15 C41 H41A 119.8 . .
C32 C41 H41A 119.8 . .
N2 C44 C20 123.1(4) . .
N2 C44 H44A 118.4 . .
C20 C44 H44A 118.4 . .
C10 C45 C7 118.8(3) . .
C10 C45 C26 120.2(3) . .
C7 C45 C26 88.5(3) . .
C10 C45 H45A 109.2 . .
C7 C45 H45A 109.2 . .
C26 C45 H45A 109.2 . .
N3 C46 C22 123.1(4) . .
N3 C46 H46A 118.4 . .
C22 C46 H46A 118.4 . .
C4 C47 C31 119.4(4) . .
C4 C47 C38 118.8(4) . .
C31 C47 C38 121.7(4) . .
C18 C48 C36 120.4(4) . .
C18 C48 H48A 119.8 . .
C36 C48 H48A 119.8 . .
HW2 O13 HW4 110.0 . .

loop_
_geom_bond_atom_site_label_1
_geom_bond_atom_site_label_2
_geom_bond_distance
_geom_bond_site_symmetry_2
Zn1 O1 1.960(3) .
Zn1 O1 1.960(3) 2
Zn1 N1 2.060(3) 2
Zn1 N1 2.060(3) .
Zn2 O11 2.004(4) .
Zn2 O11 2.004(4) 2_455
Zn2 N4 2.076(4) 2_455
Zn2 N4 2.076(4) .
Zn2 O12 2.458(3) 2_455
Zn2 O12 2.458(3) .
Zn2 C6 2.557(5) .
Zn2 C6 2.557(5) 2_455
Zn3 O7 1.975(3) .
Zn3 O5 2.009(3) .
Zn3 N2 2.033(3) 1_553
Zn3 N3 2.034(3) 4_443
Zn3 O6 2.620(3) .
O6 C25 1.240(5) .
O5 C25 1.271(5) .
O7 C38 1.264(5) .
O8 C38 1.231(6) .
O11 C6 1.248(6) .
O3 C3 1.205(6) .
O4 C3 1.325(5) .
O9 C24 1.308(6) .
O1 C14 1.273(5) .
O2 C14 1.231(5) .
O12 C6 1.238(6) .
N1 C30 1.329(6) .
N1 C28 1.338(6) .
N2 C36 1.340(6) .
N2 C44 1.343(5) .
N2 Zn3 2.033(3) 1_557
N3 C46 1.336(5) .
N3 C21 1.341(5) .
N3 Zn3 2.034(3) 4_453
N4 C37 1.319(6) .
N4 C34 1.343(6) .
C2 C40 1.387(6) .
C2 C17 1.391(6) .
C2 C3 1.503(6) .
C4 C47 1.373(6) .
C4 C5 1.384(6) .
C4 H4A 0.9300 .
C5 C23 1.388(7) .
C5 C6 1.513(7) .
C7 C8 1.504(6) .
C7 C45 1.551(6) .
C7 C19 1.578(6) .
C7 H7A 0.9800 .
C8 C9 1.363(6) .
C8 C11 1.367(6) .
C9 C37 1.375(8) .
C9 H9A 0.9300 .
C10 C16 1.373(6) .
C10 C35 1.382(6) .
C10 C45 1.507(5) .
C11 C34 1.375(7) .
C11 H11A 0.9300 .
C13 C21 1.370(6) .
C13 C29 1.386(6) .
C13 H13A 0.9300 .
C14 C15 1.501(6) .
C15 C41 1.381(6) .
C15 C17 1.392(6) .
C16 C28 1.369(6) .
C16 H16A 0.9300 .
C17 H17A 0.9300 .
C18 C48 1.368(6) .
C18 C20 1.389(6) .
C18 C26 1.503(6) .
C19 C29 1.497(6) .
C19 C26 1.549(5) .
C19 H19A 0.9800 .
C20 C44 1.372(6) .
C20 H20A 0.9300 .
C21 H21A 0.9300 .
C22 C46 1.378(6) .
C22 C29 1.385(6) .
C22 H22A 0.9300 .
C23 C27 1.393(6) .
C23 H23A 0.9300 .
C24 O10 1.213(5) .
C24 C27 1.489(6) .
C25 C32 1.506(6) .
C26 C45 1.578(6) .
C26 H26A 0.9800 .
C27 C31 1.385(6) .
C28 H28A 0.9300 .
C30 C35 1.370(7) .
C30 H30A 0.9300 .
C31 C47 1.398(6) .
C31 H31A 0.9300 .
C32 C40 1.385(6) .
C32 C41 1.402(6) .
C34 H34A 0.9300 .
C35 H35A 0.9300 .
C36 C48 1.378(6) .
C36 H36A 0.9300 .
C37 H37A 0.9300 .
C38 C47 1.509(6) .
C40 H40A 0.9300 .
C41 H41A 0.9300 .
C44 H44A 0.9300 .
C45 H45A 0.9800 .
C46 H46A 0.9300 .
C48 H48A 0.9300 .
O13 HW2 0.8501 .
O13 HW4 0.8501 .

loop_
_geom_hbond_atom_site_label_D
_geom_hbond_atom_site_label_H
_geom_hbond_atom_site_label_A
_geom_hbond_distance_DH
_geom_hbond_distance_HA
_geom_hbond_distance_DA
_geom_hbond_angle_DHA
_geom_hbond_site_symmetry_A
O13 HW2 O10 0.85 2.05 2.881(5) 164.2 1_655
O13 HW4 O5 0.85 2.55 3.300(5) 148.0 3_542
